data_4025769
loop_
_publ_author_name
'Tyrone C. Casey'
'Julie Carlisle'
'Patrizia Tisselli'
'Louise Male'
'Neil Spencer'
'Richard S. Grainger'

_publ_contact_author_address
;
School of Chemistry, University of Birmingham, Edgbaston,
Birmingham, B15 2TT, UK.
;
_publ_contact_author_email r.s.grainger@bham.ac.uk
_publ_contact_author_fax '0121 414 4403'
_publ_contact_author_name 'Richard S. Grainger'
_publ_contact_author_phone '0121 414 4465'
_publ_section_title
;
 Stereoselective \a,\a'-Annelation Reactions of 1,3-Dioxan-5-ones
;
_journal_name_full 'Journal of Organic Chemistry'
_journal_page_first 7461
_journal_page_last 7464
_journal_paper_doi 10.1021/jo101531b
_journal_volume 75
_journal_year 2010
_chemical_formula_moiety 'C11 H16 O6'
_chemical_formula_sum 'C11 H16 O6'
_chemical_formula_weight 244.24
_chemical_name_systematic
;
Methyl 3\b-Methoxy-3\a-methyl-9-oxo-2,4-dioxabicyclo[3.3.1]nonane-
7\b-carboxylate
;
_space_group_IT_number 14
_symmetry_cell_setting monoclinic
_symmetry_space_group_name_Hall '-P 2ybc'
_symmetry_space_group_name_H-M 'P 1 21/c 1'
_atom_sites_solution_hydrogens geom
_atom_sites_solution_primary direct
_atom_sites_solution_secondary difmap
_audit_creation_method SHELXL-97
_cell_angle_alpha 90.00
_cell_angle_beta 96.097(2)
_cell_angle_gamma 90.00
_cell_formula_units_Z 4
_cell_length_a 5.9826(1)
_cell_length_b 10.3401(2)
_cell_length_c 18.4246(4)
_cell_measurement_reflns_used 8106
_cell_measurement_temperature 120(2)
_cell_measurement_theta_max 27.48
_cell_measurement_theta_min 2.91
_cell_volume 1133.31(4)
_computing_cell_refinement 'DENZO (Otwinowski & Minor, 1997) & COLLECT (Hooft, R.W.W., 1998)'
_computing_data_collection 'COLLECT (Hooft, R.W.W., 1998)'
_computing_data_reduction 'DENZO (Otwinowski & Minor, 1997) & COLLECT (Hooft, R.W.W., 1998)'
_computing_molecular_graphics 'Ortep-3 for Windows (Farrugia, 1997)'
_computing_publication_material 'WinGX (Farrugia, 1999)'
_computing_structure_refinement 'SHELXL-97 (Sheldrick, 2008)'
_computing_structure_solution 'SHELXS-97 (Sheldrick, 2008)'
_diffrn_ambient_temperature 120(2)
_diffrn_detector_area_resol_mean 9.091
_diffrn_measured_fraction_theta_full 0.998
_diffrn_measured_fraction_theta_max 0.998
_diffrn_measurement_device_type 'Bruker-Nonius Roper CCD camera on \k-goniostat'
_diffrn_measurement_method '\f & \w scans'
_diffrn_radiation_monochromator graphite
_diffrn_radiation_source 'Bruker-Nonius FR591 rotating anode'
_diffrn_radiation_type MoK\a
_diffrn_radiation_wavelength 0.71073
_diffrn_reflns_av_R_equivalents 0.0402
_diffrn_reflns_av_sigmaI/netI 0.0341
_diffrn_reflns_limit_h_max 7
_diffrn_reflns_limit_h_min -7
_diffrn_reflns_limit_k_max 13
_diffrn_reflns_limit_k_min -12
_diffrn_reflns_limit_l_max 23
_diffrn_reflns_limit_l_min -23
_diffrn_reflns_number 14865
_diffrn_reflns_theta_full 27.48
_diffrn_reflns_theta_max 27.48
_diffrn_reflns_theta_min 2.97
_exptl_absorpt_coefficient_mu 0.117
_exptl_absorpt_correction_T_max 0.9884
_exptl_absorpt_correction_T_min 0.9713
_exptl_absorpt_correction_type multi-scan
_exptl_absorpt_process_details 'SADABS 2007/2 (Sheldrick, G.M., 2007)'
_exptl_crystal_colour Colourless
_exptl_crystal_density_diffrn 1.431
_exptl_crystal_density_method 'not measured'
_exptl_crystal_description Block
_exptl_crystal_F_000 520
_exptl_crystal_size_max 0.25
_exptl_crystal_size_mid 0.22
_exptl_crystal_size_min 0.10
_refine_diff_density_max 0.490
_refine_diff_density_min -0.453
_refine_diff_density_rms 0.147
_refine_ls_extinction_method none
_refine_ls_goodness_of_fit_ref 1.105
_refine_ls_hydrogen_treatment constr
_refine_ls_matrix_type full
_refine_ls_number_parameters 157
_refine_ls_number_reflns 2600
_refine_ls_number_restraints 0
_refine_ls_restrained_S_all 1.105
_refine_ls_R_factor_all 0.0528
_refine_ls_R_factor_gt 0.0427
_refine_ls_shift/su_max 0.000
_refine_ls_shift/su_mean 0.000
_refine_ls_structure_factor_coef Fsqd
_refine_ls_weighting_details 'calc w=1/[\s^2^(Fo^2^)+(0.0538P)^2^+0.4132P] where P=(Fo^2^+2Fc^2^)/3'
_refine_ls_weighting_scheme calc
_refine_ls_wR_factor_gt 0.1093
_refine_ls_wR_factor_ref 0.1160
_reflns_number_gt 2150
_reflns_number_total 2600
_reflns_threshold_expression >2\s(I)
_cod_data_source_file jo101531b_si_005.cif
_cod_data_source_block 12c
_cod_depositor_comments
;
The following automatic conversions were performed:

'_symmetry_cell_setting' value 'Monoclinic' changed to 'monoclinic'
according to the built-in table from CIF Core dictionary named
'cif_core.dic' version 2.4.1 from
2010-06-29.

'_exptl_absorpt_correction_type' value 'Multi-scan'
changed to 'multi-scan' according to the built-in table from CIF Core
dictionary named 'cif_core.dic' version 2.4.1 from 2010-06-29.

Automatic conversion script
Id: cif_fix_values 1646 2011-03-28 12:23:43Z adriana 
;
_cod_database_code 4025769

loop_
_symmetry_equiv_pos_as_xyz
'x, y, z'
'-x, y+1/2, -z+1/2'
'-x, -y, -z'
'x, -y-1/2, z-1/2'

loop_
_atom_site_label
_atom_site_type_symbol
_atom_site_fract_x
_atom_site_fract_y
_atom_site_fract_z
_atom_site_U_iso_or_equiv
_atom_site_adp_type
_atom_site_occupancy
_atom_site_symmetry_multiplicity
_atom_site_calc_flag
_atom_site_refinement_flags
_atom_site_disorder_assembly
_atom_site_disorder_group
C1 C 0.2649(2) 0.59151(14) 0.22338(7) 0.0179(3) Uani 1 1 d . . .
C2 C 0.3260(2) 0.45047(14) 0.23648(7) 0.0170(3) Uani 1 1 d . . .
H2 H 0.4929 0.4399 0.2443 0.020 Uiso 1 1 calc R . .
C3 C 0.2297(2) 0.37888(14) 0.16710(8) 0.0181(3) Uani 1 1 d . . .
H3A H 0.2544 0.2848 0.1741 0.022 Uiso 1 1 calc R . .
H3B H 0.3117 0.4067 0.1258 0.022 Uiso 1 1 calc R . .
C4 C -0.0230(2) 0.40425(13) 0.14771(7) 0.0166(3) Uani 1 1 d . . .
H4 H -0.1070 0.3551 0.1829 0.020 Uiso 1 1 calc R . .
C5 C -0.0885(2) 0.54865(14) 0.15169(7) 0.0176(3) Uani 1 1 d . . .
H5A H -0.0366 0.5952 0.1096 0.021 Uiso 1 1 calc R . .
H5B H -0.2542 0.5562 0.1483 0.021 Uiso 1 1 calc R . .
C6 C 0.0147(2) 0.61142(13) 0.22260(7) 0.0175(3) Uani 1 1 d . . .
H6 H -0.0218 0.7058 0.2229 0.021 Uiso 1 1 calc R . .
C7 C 0.0983(2) 0.49299(14) 0.33271(7) 0.0178(3) Uani 1 1 d . . .
C8 C -0.0975(2) 0.35520(14) 0.07137(8) 0.0190(3) Uani 1 1 d . . .
C9 C -0.4113(3) 0.33105(17) -0.01754(8) 0.0267(4) Uani 1 1 d . . .
H9A H -0.3663 0.3966 -0.0516 0.040 Uiso 1 1 calc R . .
H9B H -0.5758 0.3272 -0.0206 0.040 Uiso 1 1 calc R . .
H9C H -0.3526 0.2465 -0.0303 0.040 Uiso 1 1 calc R . .
C10 C 0.4423(3) 0.56494(18) 0.39935(11) 0.0389(5) Uani 1 1 d . . .
H10A H 0.4083 0.5262 0.4455 0.058 Uiso 1 1 calc R . .
H10B H 0.5341 0.6426 0.4095 0.058 Uiso 1 1 calc R . .
H10C H 0.5250 0.5026 0.3724 0.058 Uiso 1 1 calc R . .
C11 C -0.0079(3) 0.42608(16) 0.39311(8) 0.0243(3) Uani 1 1 d . . .
H11A H -0.0737 0.4908 0.4234 0.037 Uiso 1 1 calc R . .
H11B H 0.1068 0.3766 0.4232 0.037 Uiso 1 1 calc R . .
H11C H -0.1260 0.3674 0.3720 0.037 Uiso 1 1 calc R . .
O1 O 0.39198(18) 0.67169(10) 0.20234(6) 0.0253(3) Uani 1 1 d . . .
O2 O 0.22321(16) 0.40026(9) 0.29832(5) 0.0182(2) Uani 1 1 d . . .
O3 O -0.07158(16) 0.54672(10) 0.28367(5) 0.0186(2) Uani 1 1 d . . .
O4 O 0.02470(18) 0.31644(13) 0.02799(6) 0.0323(3) Uani 1 1 d . . .
O5 O -0.32166(16) 0.36483(10) 0.05612(5) 0.0209(2) Uani 1 1 d . . .
O6 O 0.23761(17) 0.59902(10) 0.35671(5) 0.0206(2) Uani 1 1 d . . .

loop_
_atom_site_aniso_label
_atom_site_aniso_U_11
_atom_site_aniso_U_22
_atom_site_aniso_U_33
_atom_site_aniso_U_23
_atom_site_aniso_U_13
_atom_site_aniso_U_12
C1 0.0213(7) 0.0178(7) 0.0142(6) -0.0016(5) 0.0009(5) -0.0023(6)
C2 0.0161(6) 0.0181(7) 0.0173(7) 0.0011(5) 0.0038(5) -0.0003(5)
C3 0.0197(7) 0.0178(7) 0.0173(7) -0.0012(5) 0.0041(5) 0.0019(5)
C4 0.0193(7) 0.0164(7) 0.0148(7) -0.0008(5) 0.0045(5) 0.0001(5)
C5 0.0185(6) 0.0186(7) 0.0157(6) 0.0009(5) 0.0015(5) 0.0028(5)
C6 0.0224(7) 0.0145(7) 0.0159(7) 0.0009(5) 0.0038(5) 0.0018(5)
C7 0.0213(7) 0.0161(7) 0.0159(7) -0.0007(5) 0.0015(5) 0.0025(5)
C8 0.0211(7) 0.0189(7) 0.0173(7) -0.0007(5) 0.0041(5) -0.0022(6)
C9 0.0282(8) 0.0342(9) 0.0168(7) -0.0028(6) -0.0013(6) -0.0032(7)
C10 0.0397(10) 0.0290(9) 0.0423(10) -0.0045(8) -0.0223(8) 0.0050(8)
C11 0.0297(8) 0.0263(8) 0.0180(7) 0.0031(6) 0.0069(6) 0.0028(6)
O1 0.0272(6) 0.0221(6) 0.0269(6) 0.0031(4) 0.0043(4) -0.0068(4)
O2 0.0232(5) 0.0137(5) 0.0186(5) 0.0005(4) 0.0059(4) 0.0015(4)
O3 0.0192(5) 0.0213(5) 0.0154(5) 0.0031(4) 0.0026(4) 0.0026(4)
O4 0.0257(6) 0.0498(8) 0.0225(6) -0.0133(5) 0.0070(5) -0.0017(5)
O5 0.0203(5) 0.0254(6) 0.0165(5) -0.0025(4) 0.0002(4) 0.0002(4)
O6 0.0242(5) 0.0172(5) 0.0193(5) -0.0015(4) -0.0023(4) 0.0022(4)

loop_
_atom_type_symbol
_atom_type_description
_atom_type_scat_dispersion_real
_atom_type_scat_dispersion_imag
_atom_type_scat_source
C C 0.0033 0.0016 'International Tables Vol C Tables 4.2.6.8 and 6.1.1.4'
H H 0.0000 0.0000 'International Tables Vol C Tables 4.2.6.8 and 6.1.1.4'
O O 0.0106 0.0060 'International Tables Vol C Tables 4.2.6.8 and 6.1.1.4'

loop_
_geom_angle_atom_site_label_1
_geom_angle_atom_site_label_2
_geom_angle_atom_site_label_3
_geom_angle
_geom_angle_site_symmetry_1
_geom_angle_site_symmetry_3
_geom_angle_publ_flag
O1 C1 C6 123.85(13) . . ?
O1 C1 C2 123.94(13) . . ?
C6 C1 C2 110.76(11) . . ?
O2 C2 C1 110.79(11) . . ?
O2 C2 C3 109.24(11) . . ?
C1 C2 C3 105.57(11) . . ?
O2 C2 H2 110.4 . . ?
C1 C2 H2 110.4 . . ?
C3 C2 H2 110.4 . . ?
C2 C3 C4 112.55(11) . . ?
C2 C3 H3A 109.1 . . ?
C4 C3 H3A 109.1 . . ?
C2 C3 H3B 109.1 . . ?
C4 C3 H3B 109.1 . . ?
H3A C3 H3B 107.8 . . ?
C8 C4 C3 110.07(11) . . ?
C8 C4 C5 108.40(11) . . ?
C3 C4 C5 113.64(11) . . ?
C8 C4 H4 108.2 . . ?
C3 C4 H4 108.2 . . ?
C5 C4 H4 108.2 . . ?
C6 C5 C4 111.65(11) . . ?
C6 C5 H5A 109.3 . . ?
C4 C5 H5A 109.3 . . ?
C6 C5 H5B 109.3 . . ?
C4 C5 H5B 109.3 . . ?
H5A C5 H5B 108.0 . . ?
O3 C6 C1 111.34(11) . . ?
O3 C6 C5 108.82(11) . . ?
C1 C6 C5 105.08(11) . . ?
O3 C6 H6 110.5 . . ?
C1 C6 H6 110.5 . . ?
C5 C6 H6 110.5 . . ?
O3 C7 O2 111.31(11) . . ?
O3 C7 O6 104.85(11) . . ?
O2 C7 O6 110.15(11) . . ?
O3 C7 C11 108.92(11) . . ?
O2 C7 C11 107.79(12) . . ?
O6 C7 C11 113.85(12) . . ?
O4 C8 O5 123.15(13) . . ?
O4 C8 C4 125.84(13) . . ?
O5 C8 C4 110.96(11) . . ?
O5 C9 H9A 109.5 . . ?
O5 C9 H9B 109.5 . . ?
H9A C9 H9B 109.5 . . ?
O5 C9 H9C 109.5 . . ?
H9A C9 H9C 109.5 . . ?
H9B C9 H9C 109.5 . . ?
O6 C10 H10A 109.5 . . ?
O6 C10 H10B 109.5 . . ?
H10A C10 H10B 109.5 . . ?
O6 C10 H10C 109.5 . . ?
H10A C10 H10C 109.5 . . ?
H10B C10 H10C 109.5 . . ?
C7 C11 H11A 109.5 . . ?
C7 C11 H11B 109.5 . . ?
H11A C11 H11B 109.5 . . ?
C7 C11 H11C 109.5 . . ?
H11A C11 H11C 109.5 . . ?
H11B C11 H11C 109.5 . . ?
C7 O2 C2 113.60(10) . . ?
C7 O3 C6 112.94(10) . . ?
C8 O5 C9 116.12(11) . . ?
C7 O6 C10 114.95(11) . . ?

loop_
_geom_bond_atom_site_label_1
_geom_bond_atom_site_label_2
_geom_bond_distance
_geom_bond_site_symmetry_2
_geom_bond_publ_flag
C1 O1 1.2158(18) . ?
C1 C6 1.510(2) . ?
C1 C2 1.517(2) . ?
C2 O2 1.4473(16) . ?
C2 C3 1.5353(19) . ?
C2 H2 1.0000 . ?
C3 C4 1.5387(19) . ?
C3 H3A 0.9900 . ?
C3 H3B 0.9900 . ?
C4 C8 1.5169(19) . ?
C4 C5 1.5474(19) . ?
C4 H4 1.0000 . ?
C5 C6 1.5289(19) . ?
C5 H5A 0.9900 . ?
C5 H5B 0.9900 . ?
C6 O3 1.4504(16) . ?
C6 H6 1.0000 . ?
C7 O3 1.4011(16) . ?
C7 O2 1.4070(17) . ?
C7 O6 1.4191(17) . ?
C7 C11 1.507(2) . ?
C8 O4 1.2077(18) . ?
C8 O5 1.3441(17) . ?
C9 O5 1.4481(17) . ?
C9 H9A 0.9800 . ?
C9 H9B 0.9800 . ?
C9 H9C 0.9800 . ?
C10 O6 1.4270(18) . ?
C10 H10A 0.9800 . ?
C10 H10B 0.9800 . ?
C10 H10C 0.9800 . ?
C11 H11A 0.9800 . ?
C11 H11B 0.9800 . ?
C11 H11C 0.9800 . ?
